data_4068589
loop_
_publ_author_name
'Torres, Olga'
'Mart\'in, Marta'
'Sola, Eduardo'

_publ_section_title
;
 LabileN-Heterocyclic Carbene Complexes of Iridium
;
_journal_issue 3
_journal_name_full Organometallics
_journal_page_first 863
_journal_paper_doi 10.1021/om800965y
_journal_volume 28
_journal_year 2009
_chemical_formula_moiety 'C27 H33 Ir N5, F6  P, 2(C H2 Cl2)'
_chemical_formula_sum 'C29 H37 Cl4 F6 Ir N5 P'
_chemical_formula_weight 934.62
_space_group_IT_number 2
_symmetry_cell_setting triclinic
_symmetry_space_group_name_Hall '-P 1'
_symmetry_space_group_name_H-M 'P -1'
_atom_sites_solution_hydrogens geom
_atom_sites_solution_primary heavy
_atom_sites_solution_secondary difmap
_audit_creation_method SHELXL-97
_cell_angle_alpha 93.213(2)
_cell_angle_beta 92.829(2)
_cell_angle_gamma 91.661(2)
_cell_formula_units_Z 2
_cell_length_a 8.1151(6)
_cell_length_b 12.2121(9)
_cell_length_c 18.4128(14)
_cell_measurement_reflns_used 2844
_cell_measurement_temperature 105(2)
_cell_measurement_theta_max 20.17
_cell_measurement_theta_min 2.22
_cell_volume 1818.7(2)
_computing_cell_refinement 'SAINT+ v. 6.01 (Bruker AXS, 2000)'
_computing_data_collection 'SMART v. 5.611 (Bruker AXS, 2000)'
_computing_data_reduction 'SAINT+ v. 6.01 (Bruker AXS, 2000)'
_computing_molecular_graphics 'XP program, SHELXTL v6.10, Bruker2000'
_computing_publication_material 'XCIF program, SHELXTLv6.10,BrukerAXS'
_computing_structure_refinement 'SHELXL-97 (Sheldrick, 1997)'
_computing_structure_solution 'SHELXS-97 (Sheldrick, 1990)'
_diffrn_ambient_temperature 105.0(2)
_diffrn_detector_area_resol_mean 8.26
_diffrn_measured_fraction_theta_full 0.988
_diffrn_measured_fraction_theta_max 0.901
_diffrn_measurement_device_type 'Bruker SMART APEX CCD system'
_diffrn_measurement_method '\w rotations with narrow frames'
_diffrn_radiation_monochromator graphite
_diffrn_radiation_source 'fine-focus sealed tube'
_diffrn_radiation_type MoK\a
_diffrn_radiation_wavelength 0.71073
_diffrn_reflns_av_R_equivalents 0.0587
_diffrn_reflns_av_sigmaI/netI 0.1386
_diffrn_reflns_limit_h_max 11
_diffrn_reflns_limit_h_min -10
_diffrn_reflns_limit_k_max 15
_diffrn_reflns_limit_k_min -16
_diffrn_reflns_limit_l_max 24
_diffrn_reflns_limit_l_min -24
_diffrn_reflns_number 21902
_diffrn_reflns_theta_full 27.50
_diffrn_reflns_theta_max 29.00
_diffrn_reflns_theta_min 1.95
_diffrn_standards_decay_% 'no decay'
_exptl_absorpt_coefficient_mu 4.067
_exptl_absorpt_correction_T_max 0.787
_exptl_absorpt_correction_T_min 0.652
_exptl_absorpt_correction_type multi-scan
_exptl_absorpt_process_details
;
  SADABS: Area-Detector Absorption Correction. (1996)  Bruker-AXS 
  within SAINT+ package, v. 6.01.
;
_exptl_crystal_colour colorless
_exptl_crystal_density_diffrn 1.707
_exptl_crystal_density_method 'not measured'
_exptl_crystal_description 'irregular block'
_exptl_crystal_F_000 920
_exptl_crystal_size_max 0.10
_exptl_crystal_size_mid 0.08
_exptl_crystal_size_min 0.06
_refine_diff_density_max 1.484
_refine_diff_density_min -1.087
_refine_diff_density_rms 0.141
_refine_ls_extinction_method none
_refine_ls_goodness_of_fit_ref 0.760
_refine_ls_hydrogen_treatment mixed
_refine_ls_matrix_type full
_refine_ls_number_parameters 426
_refine_ls_number_reflns 8707
_refine_ls_number_restraints 0
_refine_ls_restrained_S_all 0.760
_refine_ls_R_factor_all 0.0663
_refine_ls_R_factor_gt 0.0420
_refine_ls_shift/su_max 0.028
_refine_ls_shift/su_mean 0.001
_refine_ls_structure_factor_coef Fsqd
_refine_ls_weighting_details 'calc w=1/[\s^2^(Fo^2^)+(0.0133P)^2^+0.0000P] where P=(Fo^2^+2Fc^2^)/3'
_refine_ls_weighting_scheme calc
_refine_ls_wR_factor_gt 0.0649
_refine_ls_wR_factor_ref 0.0701
_reflns_number_gt 6234
_reflns_number_total 8707
_reflns_threshold_expression >2sigma(I)
_cod_data_source_file om800965y_si_001.cif
_cod_data_source_block mar106s
_cod_database_code 4068589

loop_
_symmetry_equiv_pos_as_xyz
'x, y, z'
'-x, -y, -z'

loop_
_atom_site_label
_atom_site_type_symbol
_atom_site_fract_x
_atom_site_fract_y
_atom_site_fract_z
_atom_site_U_iso_or_equiv
_atom_site_adp_type
_atom_site_occupancy
_atom_site_symmetry_multiplicity
_atom_site_calc_flag
_atom_site_refinement_flags
H1 H 0.776(6) 0.854(4) 0.746(2) 0.038(15) Uiso 1 1 d .
Ir1 Ir 0.61747(3) 0.887585(19) 0.737264(13) 0.01961(7) Uani 1 1 d .
N1 N 0.5077(5) 0.8803(3) 0.8877(2) 0.0225(11) Uani 1 1 d .
N2 N 0.6038(5) 0.7241(3) 0.8565(2) 0.0207(10) Uani 1 1 d .
N3 N 0.3752(6) 0.9488(3) 0.7223(2) 0.0236(11) Uani 1 1 d .
N4 N 0.5437(5) 0.7545(4) 0.6675(2) 0.0254(11) Uani 1 1 d .
N5 N 0.6806(5) 0.9673(4) 0.6475(3) 0.0258(11) Uani 1 1 d .
C1 C 0.5727(6) 0.8241(4) 0.8279(3) 0.0222(13) Uani 1 1 d .
C2 C 0.5084(7) 0.8184(4) 0.9488(3) 0.0254(13) Uani 1 1 d .
H2 H 0.4729 0.8410 0.9955 0.030 Uiso 1 1 calc R
C3 C 0.5684(7) 0.7213(4) 0.9292(3) 0.0241(13) Uani 1 1 d .
H3 H 0.5839 0.6615 0.9594 0.029 Uiso 1 1 calc R
C4 C 0.4498(7) 0.9915(4) 0.8840(3) 0.0231(13) Uani 1 1 d .
C5 C 0.2974(7) 1.0191(4) 0.9103(3) 0.0238(13) Uani 1 1 d .
C6 C 0.2460(7) 1.1251(4) 0.8988(3) 0.0253(13) Uani 1 1 d .
H6 H 0.1438 1.1471 0.9169 0.030 Uiso 1 1 calc R
C7 C 0.3378(7) 1.1991(4) 0.8623(3) 0.0241(13) Uani 1 1 d .
C8 C 0.4877(7) 1.1668(4) 0.8362(3) 0.0264(14) Uani 1 1 d .
H8 H 0.5517 1.2177 0.8114 0.032 Uiso 1 1 calc R
C9 C 0.5474(7) 1.0623(4) 0.8454(3) 0.0243(13) Uani 1 1 d .
C10 C 0.1856(7) 0.9417(4) 0.9476(3) 0.0316(15) Uani 1 1 d .
H10A H 0.1973 0.8667 0.9270 0.047 Uiso 1 1 calc R
H10B H 0.0708 0.9632 0.9401 0.047 Uiso 1 1 calc R
H10C H 0.2159 0.9450 0.9998 0.047 Uiso 1 1 calc R
C11 C 0.2734(7) 1.3108(4) 0.8471(3) 0.0313(15) Uani 1 1 d .
H11A H 0.2453 1.3139 0.7949 0.047 Uiso 1 1 calc R
H11B H 0.3585 1.3673 0.8621 0.047 Uiso 1 1 calc R
H11C H 0.1747 1.3238 0.8746 0.047 Uiso 1 1 calc R
C12 C 0.6942(6) 1.0207(4) 0.8071(3) 0.0257(14) Uani 1 1 d .
H12A H 0.7792 0.9981 0.8432 0.031 Uiso 1 1 calc R
H12B H 0.7428 1.0794 0.7791 0.031 Uiso 1 1 calc R
C13 C 0.6662(7) 0.6303(4) 0.8166(3) 0.0220(13) Uani 1 1 d .
C14 C 0.5521(6) 0.5562(4) 0.7796(3) 0.0197(12) Uani 1 1 d .
C15 C 0.6144(7) 0.4630(4) 0.7443(3) 0.0231(13) Uani 1 1 d .
H15 H 0.5396 0.4126 0.7177 0.028 Uiso 1 1 calc R
C16 C 0.7811(7) 0.4414(4) 0.7468(3) 0.0239(13) Uani 1 1 d .
C17 C 0.8885(7) 0.5185(4) 0.7841(3) 0.0262(14) Uani 1 1 d .
H17 H 1.0033 0.5052 0.7857 0.031 Uiso 1 1 calc R
C18 C 0.8358(7) 0.6136(4) 0.8189(3) 0.0236(13) Uani 1 1 d .
C19 C 0.3700(6) 0.5760(4) 0.7780(3) 0.0262(14) Uani 1 1 d .
H19A H 0.3114 0.5196 0.7458 0.039 Uiso 1 1 calc R
H19B H 0.3495 0.6486 0.7598 0.039 Uiso 1 1 calc R
H19C H 0.3305 0.5728 0.8273 0.039 Uiso 1 1 calc R
C20 C 0.8448(7) 0.3381(4) 0.7112(3) 0.0316(15) Uani 1 1 d .
H20A H 0.8584 0.2829 0.7475 0.047 Uiso 1 1 calc R
H20B H 0.9515 0.3542 0.6908 0.047 Uiso 1 1 calc R
H20C H 0.7660 0.3099 0.6721 0.047 Uiso 1 1 calc R
C21 C 0.9577(7) 0.6947(4) 0.8594(3) 0.0352(15) Uani 1 1 d .
H21A H 0.9405 0.7683 0.8423 0.053 Uiso 1 1 calc R
H21B H 1.0705 0.6731 0.8503 0.053 Uiso 1 1 calc R
H21C H 0.9407 0.6952 0.9117 0.053 Uiso 1 1 calc R
C22 C 0.2493(7) 0.9882(4) 0.7169(3) 0.0269(14) Uani 1 1 d .
C23 C 0.0886(7) 1.0378(5) 0.7120(3) 0.0372(16) Uani 1 1 d .
H23A H 0.0057 0.9886 0.7311 0.056 Uiso 1 1 calc R
H23B H 0.0587 1.0501 0.6610 0.056 Uiso 1 1 calc R
H23C H 0.0932 1.1080 0.7406 0.056 Uiso 1 1 calc R
C24 C 0.5038(7) 0.6831(5) 0.6264(3) 0.0284(14) Uani 1 1 d .
C25 C 0.4545(7) 0.5899(4) 0.5752(3) 0.0359(16) Uani 1 1 d .
H25A H 0.5335 0.5313 0.5804 0.054 Uiso 1 1 calc R
H25B H 0.4530 0.6138 0.5252 0.054 Uiso 1 1 calc R
H25C H 0.3441 0.5624 0.5858 0.054 Uiso 1 1 calc R
C26 C 0.7049(7) 1.0134(4) 0.5965(3) 0.0278(14) Uani 1 1 d .
C27 C 0.7389(7) 1.0730(5) 0.5315(3) 0.0377(16) Uani 1 1 d .
H27A H 0.6544 1.1275 0.5241 0.057 Uiso 1 1 calc R
H27B H 0.7372 1.0211 0.4889 0.057 Uiso 1 1 calc R
H27C H 0.8478 1.1100 0.5382 0.057 Uiso 1 1 calc R
F1 F 0.4922(4) 0.2992(3) 0.59100(18) 0.0498(10) Uani 1 1 d .
F2 F 0.2692(4) 0.2866(3) 0.66094(19) 0.0635(12) Uani 1 1 d .
F3 F 0.1270(4) 0.1941(3) 0.56876(19) 0.0535(10) Uani 1 1 d .
F4 F 0.3713(5) 0.1344(3) 0.60904(19) 0.0577(11) Uani 1 1 d .
F5 F 0.2470(5) 0.3575(3) 0.5503(2) 0.0589(11) Uani 1 1 d .
F6 F 0.3470(4) 0.2046(3) 0.49973(17) 0.0490(10) Uani 1 1 d .
P2 P 0.3087(2) 0.24567(13) 0.58060(9) 0.0332(4) Uani 1 1 d .
C28 C 0.2884(7) 0.6137(5) 0.0641(3) 0.0376(16) Uani 1 1 d .
H28A H 0.2919 0.5715 0.1085 0.045 Uiso 1 1 calc R
H28B H 0.3979 0.6505 0.0608 0.045 Uiso 1 1 calc R
C29 C -0.0674(7) 0.6781(5) 0.6204(3) 0.0426(17) Uani 1 1 d .
H29A H -0.1325 0.6771 0.6644 0.051 Uiso 1 1 calc R
H29B H -0.1373 0.7082 0.5811 0.051 Uiso 1 1 calc R
Cl1 Cl 0.2489(2) 0.52278(13) -0.01270(9) 0.0510(5) Uani 1 1 d .
Cl2 Cl 0.1388(2) 0.71307(13) 0.07172(9) 0.0510(5) Uani 1 1 d .
Cl3 Cl 0.1053(2) 0.76349(15) 0.63864(12) 0.0730(6) Uani 1 1 d .
Cl4 Cl -0.0189(2) 0.54507(14) 0.59423(9) 0.0573(5) Uani 1 1 d .

loop_
_atom_site_aniso_label
_atom_site_aniso_U_11
_atom_site_aniso_U_22
_atom_site_aniso_U_33
_atom_site_aniso_U_23
_atom_site_aniso_U_13
_atom_site_aniso_U_12
Ir1 0.01938(12) 0.01740(11) 0.02219(12) -0.00063(8) 0.00345(9) 0.00221(8)
N1 0.025(3) 0.015(2) 0.028(3) 0.001(2) -0.001(2) 0.000(2)
N2 0.024(3) 0.017(2) 0.021(3) -0.003(2) 0.001(2) 0.002(2)
N3 0.026(3) 0.018(3) 0.026(3) -0.002(2) 0.000(2) -0.006(2)
N4 0.022(3) 0.033(3) 0.023(3) 0.004(2) 0.005(2) 0.004(2)
N5 0.023(3) 0.020(3) 0.033(3) -0.008(2) 0.000(2) 0.002(2)
C1 0.010(3) 0.018(3) 0.036(4) -0.010(3) -0.008(3) 0.002(2)
C2 0.033(4) 0.025(3) 0.018(3) 0.002(3) 0.005(3) 0.003(3)
C3 0.034(4) 0.020(3) 0.019(3) 0.001(2) 0.000(3) 0.004(3)
C4 0.031(4) 0.020(3) 0.017(3) -0.004(2) 0.003(3) 0.001(3)
C5 0.025(3) 0.023(3) 0.024(3) -0.002(3) 0.002(3) 0.000(3)
C6 0.026(3) 0.023(3) 0.027(3) -0.004(3) 0.008(3) 0.005(3)
C7 0.024(3) 0.020(3) 0.028(3) -0.005(3) 0.002(3) 0.009(3)
C8 0.029(4) 0.021(3) 0.028(3) 0.001(3) -0.002(3) -0.005(3)
C9 0.027(3) 0.019(3) 0.025(3) -0.006(3) -0.002(3) -0.001(3)
C10 0.025(4) 0.023(3) 0.048(4) -0.001(3) 0.010(3) 0.001(3)
C11 0.028(4) 0.026(3) 0.040(4) 0.001(3) 0.007(3) 0.005(3)
C12 0.021(3) 0.021(3) 0.037(4) 0.010(3) 0.008(3) 0.007(3)
C13 0.033(4) 0.015(3) 0.019(3) 0.004(2) 0.001(3) 0.004(3)
C14 0.021(3) 0.015(3) 0.024(3) 0.005(2) 0.002(2) 0.003(2)
C15 0.028(3) 0.016(3) 0.024(3) 0.000(2) -0.003(3) -0.001(3)
C16 0.028(3) 0.022(3) 0.023(3) 0.001(3) 0.007(3) 0.006(3)
C17 0.019(3) 0.026(3) 0.034(4) 0.002(3) -0.001(3) 0.009(3)
C18 0.022(3) 0.024(3) 0.025(3) 0.004(3) -0.002(3) 0.001(3)
C19 0.027(3) 0.019(3) 0.033(4) 0.005(3) 0.002(3) 0.002(3)
C20 0.033(4) 0.026(3) 0.037(4) -0.005(3) 0.011(3) 0.006(3)
C21 0.034(4) 0.028(3) 0.042(4) -0.007(3) -0.004(3) 0.003(3)
C22 0.024(4) 0.025(3) 0.031(4) 0.002(3) 0.005(3) 0.001(3)
C23 0.024(4) 0.037(4) 0.050(4) -0.001(3) -0.002(3) 0.008(3)
C24 0.024(3) 0.034(4) 0.029(4) 0.010(3) 0.007(3) -0.001(3)
C25 0.040(4) 0.037(4) 0.030(4) -0.011(3) 0.005(3) -0.002(3)
C26 0.022(3) 0.023(3) 0.038(4) -0.007(3) -0.002(3) 0.004(3)
C27 0.035(4) 0.041(4) 0.038(4) 0.011(3) 0.009(3) -0.004(3)
F1 0.037(2) 0.065(3) 0.045(2) -0.0042(19) 0.0002(18) -0.010(2)
F2 0.053(3) 0.097(3) 0.039(2) -0.016(2) 0.011(2) -0.002(2)
F3 0.038(2) 0.060(3) 0.062(3) 0.009(2) -0.002(2) -0.015(2)
F4 0.063(3) 0.057(3) 0.058(3) 0.031(2) 0.011(2) 0.014(2)
F5 0.066(3) 0.033(2) 0.079(3) 0.006(2) 0.000(2) 0.011(2)
F6 0.073(3) 0.039(2) 0.034(2) -0.0048(17) 0.003(2) 0.002(2)
P2 0.0348(11) 0.0347(10) 0.0298(10) 0.0002(8) 0.0012(8) 0.0014(8)
C28 0.041(4) 0.040(4) 0.032(4) 0.000(3) 0.002(3) 0.011(3)
C29 0.036(4) 0.041(4) 0.050(4) -0.007(3) -0.003(3) 0.005(3)
Cl1 0.0677(13) 0.0397(10) 0.0448(11) -0.0013(8) -0.0046(9) 0.0092(9)
Cl2 0.0478(11) 0.0448(11) 0.0610(12) -0.0005(9) 0.0046(9) 0.0142(9)
Cl3 0.0404(12) 0.0551(13) 0.1179(18) -0.0307(12) -0.0114(12) 0.0031(10)
Cl4 0.0753(14) 0.0428(11) 0.0547(12) -0.0034(9) 0.0192(10) 0.0001(10)

loop_
_atom_type_symbol
_atom_type_description
_atom_type_scat_dispersion_real
_atom_type_scat_dispersion_imag
_atom_type_scat_source
C C 0.0033 0.0016 'International Tables Vol C Tables 4.2.6.8 and 6.1.1.4'
H H 0.0000 0.0000 'International Tables Vol C Tables 4.2.6.8 and 6.1.1.4'
N N 0.0061 0.0033 'International Tables Vol C Tables 4.2.6.8 and 6.1.1.4'
F F 0.0171 0.0103 'International Tables Vol C Tables 4.2.6.8 and 6.1.1.4'
P P 0.1023 0.0942 'International Tables Vol C Tables 4.2.6.8 and 6.1.1.4'
Ir Ir -1.4442 7.9887 'International Tables Vol C Tables 4.2.6.8 and 6.1.1.4'
Cl Cl 0.1484 0.1585 'International Tables Vol C Tables 4.2.6.8 and 6.1.1.4'

loop_
_geom_angle_atom_site_label_1
_geom_angle_atom_site_label_2
_geom_angle_atom_site_label_3
_geom_angle
C1 Ir1 N5 173.8(2)
C1 Ir1 N4 98.29(19)
N5 Ir1 N4 87.58(17)
C1 Ir1 C12 81.9(2)
N5 Ir1 C12 92.26(19)
N4 Ir1 C12 179.4(2)
C1 Ir1 N3 94.00(19)
N5 Ir1 N3 88.01(17)
N4 Ir1 N3 88.29(16)
C12 Ir1 N3 92.32(18)
C1 Ir1 H1 88.1(18)
N5 Ir1 H1 89.6(19)
N4 Ir1 H1 93.7(19)
C12 Ir1 H1 85.7(19)
N3 Ir1 H1 176.9(19)
C2 N1 C1 112.3(4)
C2 N1 C4 125.7(4)
C1 N1 C4 122.0(4)
C3 N2 C1 113.1(4)
C3 N2 C13 122.0(4)
C1 N2 C13 124.9(4)
C22 N3 Ir1 175.2(5)
C24 N4 Ir1 177.3(5)
C26 N5 Ir1 175.4(5)
N2 C1 N1 100.7(4)
N2 C1 Ir1 134.2(4)
N1 C1 Ir1 124.9(4)
C3 C2 N1 106.9(5)
C3 C2 H2 126.6
N1 C2 H2 126.6
C2 C3 N2 107.0(5)
C2 C3 H3 126.5
N2 C3 H3 126.5
C5 C4 C9 123.6(5)
C5 C4 N1 120.6(5)
C9 C4 N1 115.5(5)
C4 C5 C6 116.5(5)
C4 C5 C10 124.4(5)
C6 C5 C10 119.1(5)
C7 C6 C5 122.6(5)
C7 C6 H6 118.7
C5 C6 H6 118.7
C6 C7 C8 118.6(5)
C6 C7 C11 121.1(5)
C8 C7 C11 120.3(5)
C7 C8 C9 122.2(5)
C7 C8 H8 118.9
C9 C8 H8 118.9
C8 C9 C4 116.5(5)
C8 C9 C12 122.4(5)
C4 C9 C12 120.5(5)
C5 C10 H10A 109.5
C5 C10 H10B 109.5
H10A C10 H10B 109.5
C5 C10 H10C 109.5
H10A C10 H10C 109.5
H10B C10 H10C 109.5
C7 C11 H11A 109.5
C7 C11 H11B 109.5
H11A C11 H11B 109.5
C7 C11 H11C 109.5
H11A C11 H11C 109.5
H11B C11 H11C 109.5
C9 C12 Ir1 108.6(3)
C9 C12 H12A 110.0
Ir1 C12 H12A 110.0
C9 C12 H12B 110.0
Ir1 C12 H12B 110.0
H12A C12 H12B 108.4
C18 C13 C14 122.4(5)
C18 C13 N2 119.4(5)
C14 C13 N2 118.1(5)
C15 C14 C13 117.2(5)
C15 C14 C19 121.4(5)
C13 C14 C19 121.4(5)
C16 C15 C14 122.4(5)
C16 C15 H15 118.8
C14 C15 H15 118.8
C15 C16 C17 117.5(5)
C15 C16 C20 121.6(5)
C17 C16 C20 120.9(5)
C18 C17 C16 123.1(5)
C18 C17 H17 118.5
C16 C17 H17 118.5
C17 C18 C13 117.2(5)
C17 C18 C21 121.1(5)
C13 C18 C21 121.7(5)
C14 C19 H19A 109.5
C14 C19 H19B 109.5
H19A C19 H19B 109.5
C14 C19 H19C 109.5
H19A C19 H19C 109.5
H19B C19 H19C 109.5
C16 C20 H20A 109.5
C16 C20 H20B 109.5
H20A C20 H20B 109.5
C16 C20 H20C 109.5
H20A C20 H20C 109.5
H20B C20 H20C 109.5
C18 C21 H21A 109.5
C18 C21 H21B 109.5
H21A C21 H21B 109.5
C18 C21 H21C 109.5
H21A C21 H21C 109.5
H21B C21 H21C 109.5
N3 C22 C23 178.6(6)
C22 C23 H23A 109.5
C22 C23 H23B 109.5
H23A C23 H23B 109.5
C22 C23 H23C 109.5
H23A C23 H23C 109.5
H23B C23 H23C 109.5
N4 C24 C25 178.5(6)
C24 C25 H25A 109.5
C24 C25 H25B 109.5
H25A C25 H25B 109.5
C24 C25 H25C 109.5
H25A C25 H25C 109.5
H25B C25 H25C 109.5
N5 C26 C27 179.1(6)
C26 C27 H27A 109.5
C26 C27 H27B 109.5
H27A C27 H27B 109.5
C26 C27 H27C 109.5
H27A C27 H27C 109.5
H27B C27 H27C 109.5
F4 P2 F2 90.4(2)
F4 P2 F3 90.3(2)
F2 P2 F3 89.7(2)
F4 P2 F5 178.8(2)
F2 P2 F5 90.7(2)
F3 P2 F5 90.0(2)
F4 P2 F6 89.78(19)
F2 P2 F6 179.6(2)
F3 P2 F6 89.9(2)
F5 P2 F6 89.05(19)
F4 P2 F1 90.7(2)
F2 P2 F1 91.1(2)
F3 P2 F1 178.8(2)
F5 P2 F1 89.1(2)
F6 P2 F1 89.30(19)
Cl2 C28 Cl1 112.2(3)
Cl2 C28 H28A 109.2
Cl1 C28 H28A 109.2
Cl2 C28 H28B 109.2
Cl1 C28 H28B 109.2
H28A C28 H28B 107.9
Cl4 C29 Cl3 112.9(3)
Cl4 C29 H29A 109.0
Cl3 C29 H29A 109.0
Cl4 C29 H29B 109.0
Cl3 C29 H29B 109.0
H29A C29 H29B 107.8

loop_
_geom_bond_atom_site_label_1
_geom_bond_atom_site_label_2
_geom_bond_distance
Ir1 C1 1.925(6)
Ir1 N5 2.043(5)
Ir1 N4 2.069(5)
Ir1 C12 2.077(5)
Ir1 N3 2.135(5)
Ir1 H1 1.37(5)
N1 C2 1.389(6)
N1 C1 1.399(6)
N1 C4 1.453(6)
N2 C3 1.384(6)
N2 C1 1.382(6)
N2 C13 1.445(6)
N3 C22 1.144(6)
N4 C24 1.150(6)
N5 C26 1.144(6)
C2 C3 1.333(6)
C2 H2 0.9500
C3 H3 0.9500
C4 C5 1.394(7)
C4 C9 1.402(7)
C5 C6 1.395(6)
C5 C10 1.508(7)
C6 C7 1.379(7)
C6 H6 0.9500
C7 C8 1.389(7)
C7 C11 1.510(6)
C8 C9 1.394(7)
C8 H8 0.9500
C9 C12 1.500(7)
C10 H10A 0.9800
C10 H10B 0.9800
C10 H10C 0.9800
C11 H11A 0.9800
C11 H11B 0.9800
C11 H11C 0.9800
C12 H12A 0.9900
C12 H12B 0.9900
C13 C18 1.396(7)
C13 C14 1.400(7)
C14 C15 1.399(7)
C14 C19 1.503(7)
C15 C16 1.385(7)
C15 H15 0.9500
C16 C17 1.392(7)
C16 C20 1.506(7)
C17 C18 1.384(7)
C17 H17 0.9500
C18 C21 1.517(7)
C19 H19A 0.9800
C19 H19B 0.9800
C19 H19C 0.9800
C20 H20A 0.9800
C20 H20B 0.9800
C20 H20C 0.9800
C21 H21A 0.9800
C21 H21B 0.9800
C21 H21C 0.9800
C22 C23 1.454(7)
C23 H23A 0.9800
C23 H23B 0.9800
C23 H23C 0.9800
C24 C25 1.471(7)
C25 H25A 0.9800
C25 H25B 0.9800
C25 H25C 0.9800
C26 C27 1.469(7)
C27 H27A 0.9800
C27 H27B 0.9800
C27 H27C 0.9800
F1 P2 1.607(4)
F2 P2 1.586(4)
F3 P2 1.587(4)
F4 P2 1.573(3)
F5 P2 1.589(3)
F6 P2 1.593(3)
C28 Cl2 1.746(5)
C28 Cl1 1.760(6)
C28 H28A 0.9900
C28 H28B 0.9900
C29 Cl4 1.730(6)
C29 Cl3 1.731(6)
C29 H29A 0.9900
C29 H29B 0.9900
